data_7713465
loop_
_publ_author_name
'Kor\'abkov\'a, Tereza'
'Bart\'a\<cek, Jan'
'Marek, Luk\'a\<s'
'Hanusek, Jiri'
'R\%u\<zi\<cka, Ale\<s'
'V\'a\<na, Ji\<r\'i'

_publ_section_title
;
 Switchable Cyclopalladation of Substrates Containing Two Directing
 Groups: on the Way to Non-symmetrical [2.2]-Dipalladaparacyclophanes
;
_journal_name_full 'Dalton Transactions'
_journal_paper_doi 10.1039/D3DT02019C
_journal_year 2023
_chemical_formula_moiety 'C6 H19 B9 O2'
_chemical_formula_sum 'C6 H19 B9 O2'
_chemical_formula_weight 220.50
_space_group_crystal_system orthorhombic
_space_group_IT_number 19
_space_group_name_Hall 'P 2ac 2ab'
_space_group_name_H-M_alt 'P 21 21 21'
_atom_sites_solution_hydrogens mixed
_audit_block_doi 10.5517/ccdc.csd.cc247jpm
_audit_creation_method SHELXL-2014/7
_audit_update_record
;
2019-12-21 deposited with the CCDC.	2023-07-11 downloaded from the CCDC.
;
_cell_angle_alpha 90
_cell_angle_beta 90
_cell_angle_gamma 90
_cell_formula_units_Z 4
_cell_length_a 8.494(3)
_cell_length_b 11.359(5)
_cell_length_c 13.096(5)
_cell_measurement_reflns_used 12334
_cell_measurement_temperature 150(2)
_cell_measurement_theta_max 27.5
_cell_measurement_theta_min 1
_cell_volume 1263.5(9)
_computing_cell_refinement 'APEX3 v2016.9-0 (Bruker AXS)'
_computing_data_collection 'Bruker Instrument Service vV6.2.3'
_computing_data_reduction 'SAINT V8.37A (Bruker AXS Inc., 2015)'
_computing_molecular_graphics 'Bruker SHELXTL'
_computing_publication_material 'Bruker SHELXTL'
_computing_structure_refinement 'SHELXL-2017/1 (Sheldrick, 2017)'
_computing_structure_solution 'XT, VERSION 2014/5'
_diffrn_ambient_temperature 150(2)
_diffrn_detector_area_resol_mean 10.4167
_diffrn_measured_fraction_theta_full 1.000
_diffrn_measured_fraction_theta_max 0.998
_diffrn_measurement_device_type 'Bruker D8 - Venture'
_diffrn_measurement_method '\f and \w scans to fill the Ewald sphere'
_diffrn_radiation_type MoK\a
_diffrn_radiation_wavelength 0.71073
_diffrn_reflns_av_R_equivalents 0.0587
_diffrn_reflns_av_unetI/netI 0.0465
_diffrn_reflns_Laue_measured_fraction_full 1.000
_diffrn_reflns_Laue_measured_fraction_max 0.998
_diffrn_reflns_limit_h_max 10
_diffrn_reflns_limit_h_min -9
_diffrn_reflns_limit_k_max 14
_diffrn_reflns_limit_k_min -14
_diffrn_reflns_limit_l_max 16
_diffrn_reflns_limit_l_min -17
_diffrn_reflns_number 12334
_diffrn_reflns_point_group_measured_fraction_full 1.000
_diffrn_reflns_point_group_measured_fraction_max 0.997
_diffrn_reflns_theta_full 25.242
_diffrn_reflns_theta_max 27.507
_diffrn_reflns_theta_min 2.374
_diffrn_source 'sealed X-ray tube'
_exptl_absorpt_coefficient_mu 0.065
_exptl_absorpt_correction_T_max 0.7456
_exptl_absorpt_correction_T_min 0.6651
_exptl_absorpt_correction_type multi-scan
_exptl_absorpt_process_details
;
SADABS-2016/2 - Bruker AXS area detector
scaling and absorption correction
;
_exptl_crystal_colour colourless
_exptl_crystal_density_diffrn 1.159
_exptl_crystal_description block
_exptl_crystal_F_000 464
_exptl_crystal_size_max 0.594
_exptl_crystal_size_mid 0.355
_exptl_crystal_size_min 0.208
_refine_diff_density_max 0.143
_refine_diff_density_min -0.266
_refine_diff_density_rms 0.050
_refine_ls_abs_structure_details
;
 Flack x determined using 917 quotients [(I+)-(I-)]/[(I+)+(I-)]
 (Parsons, Flack and Wagner, Acta Cryst. B69 (2013) 249-259).
;
_refine_ls_abs_structure_Flack 0.0(5)
_refine_ls_extinction_method none
_refine_ls_goodness_of_fit_ref 1.079
_refine_ls_hydrogen_treatment mixed
_refine_ls_matrix_type full
_refine_ls_number_parameters 198
_refine_ls_number_reflns 2895
_refine_ls_number_restraints 0
_refine_ls_restrained_S_all 1.079
_refine_ls_R_factor_all 0.0564
_refine_ls_R_factor_gt 0.0442
_refine_ls_shift/su_max 0.000
_refine_ls_shift/su_mean 0.000
_refine_ls_structure_factor_coef Fsqd
_refine_ls_weighting_details 'w=1/[\s^2^(Fo^2^)+(0.0501P)^2^+0.1134P] where P=(Fo^2^+2Fc^2^)/3'
_refine_ls_weighting_scheme calc
_refine_ls_wR_factor_gt 0.0928
_refine_ls_wR_factor_ref 0.0978
_reflns_Friedel_coverage 0.730
_reflns_Friedel_fraction_full 0.999
_reflns_Friedel_fraction_max 0.996
_reflns_number_gt 2487
_reflns_number_total 2895
_reflns_threshold_expression 'I > 2\s(I)'
_cod_data_source_file d3dt02019c2.cif
_cod_data_source_block jhl180918O1_1
_cod_original_cell_volume 1263.6(8)
_cod_database_code 7713465
_shelx_shelxl_version_number 2014/7
_shelx_space_group_comment
;
The symmetry employed for this shelxl refinement is uniquely defined
by the following loop, which should always be used as a source of
symmetry information in preference to the above space-group names.
They are only intended as comments.
;
_exptl_absorpt_special_details
;
The ratio of minimum to maximum
apparent transmission was 0.892
;
_shelxl_version_number 2013-4

loop_
_space_group_symop_operation_xyz
'x, y, z'
'-x+1/2, -y, z+1/2'
'-x, y+1/2, -z+1/2'
'x+1/2, -y+1/2, -z'

loop_
_atom_site_label
_atom_site_type_symbol
_atom_site_fract_x
_atom_site_fract_y
_atom_site_fract_z
_atom_site_U_iso_or_equiv
_atom_site_adp_type
_atom_site_occupancy
_atom_site_site_symmetry_order
_atom_site_calc_flag
_atom_site_refinement_flags_posn
_atom_site_refinement_flags_adp
_atom_site_refinement_flags_occupancy
_atom_site_disorder_assembly
_atom_site_disorder_group
O1 O 0.55503(16) 0.63139(13) 0.31130(10) 0.0151(3) Uani 1 1 d . . . . .
B10 B 0.4385(3) 0.6383(2) 0.22364(17) 0.0143(5) Uani 1 1 d . . . . .
O2 O 0.79098(18) 0.66808(14) 0.45955(12) 0.0240(4) Uani 1 1 d . . . . .
B11 B 0.3045(3) 0.7633(2) 0.1961(2) 0.0218(6) Uani 1 1 d . . . . .
C7 C 0.2584(3) 0.7423(2) 0.07725(18) 0.0227(5) Uani 1 1 d . . . . .
B9 B 0.4633(3) 0.5651(2) 0.10472(19) 0.0209(5) Uani 1 1 d . . . . .
C8 C 0.3493(3) 0.6373(2) 0.02955(16) 0.0230(5) Uani 1 1 d . . . . .
B6 B 0.2365(3) 0.6306(2) 0.25661(17) 0.0176(5) Uani 1 1 d . . . . .
B3 B 0.1484(3) 0.6205(3) 0.04598(19) 0.0239(5) Uani 1 1 d . . . . .
B2 B 0.1185(3) 0.6962(3) 0.1616(2) 0.0242(6) Uani 1 1 d . . . . .
B4 B 0.2784(3) 0.5026(3) 0.06952(19) 0.0240(6) Uani 1 1 d . . . . .
B5 B 0.3347(3) 0.5064(2) 0.19781(18) 0.0189(5) Uani 1 1 d . . . . .
B1 B 0.1368(3) 0.5425(3) 0.1631(2) 0.0243(6) Uani 1 1 d . . . . .
C12 C 0.7235(2) 0.6399(2) 0.28238(16) 0.0222(5) Uani 1 1 d . . . . .
H12A H 0.7506 0.7223 0.2652 0.027 Uiso 1 1 calc R U . . .
H12B H 0.7448 0.5901 0.2219 0.027 Uiso 1 1 calc R U . . .
C13 C 0.8208(3) 0.5986(2) 0.37165(18) 0.0253(5) Uani 1 1 d . . . . .
H13A H 0.7956 0.5152 0.3866 0.030 Uiso 1 1 calc R U . . .
H13B H 0.9339 0.6034 0.3539 0.030 Uiso 1 1 calc R U . . .
C14 C 0.6304(3) 0.6565(2) 0.48800(16) 0.0250(6) Uani 1 1 d . . . . .
H14A H 0.6112 0.7016 0.5515 0.030 Uiso 1 1 calc R U . . .
H14B H 0.6069 0.5727 0.5020 0.030 Uiso 1 1 calc R U . . .
C15 C 0.5225(3) 0.7006(2) 0.40561(16) 0.0208(5) Uani 1 1 d . . . . .
H15A H 0.4114 0.6904 0.4265 0.025 Uiso 1 1 calc R U . . .
H15B H 0.5416 0.7853 0.3930 0.025 Uiso 1 1 calc R U . . .
H9 H 0.579(3) 0.519(2) 0.074(2) 0.034(8) Uiso 1 1 d . . . . .
H10 H 0.463(3) 0.725(2) 0.180(2) 0.035(8) Uiso 1 1 d . . . . .
H11 H 0.299(3) 0.847(2) 0.2327(19) 0.029(7) Uiso 1 1 d . . . . .
H7 H 0.233(3) 0.806(2) 0.0351(19) 0.029(7) Uiso 1 1 d . . . . .
H8 H 0.376(3) 0.648(2) -0.043(2) 0.035(8) Uiso 1 1 d . . . . .
H6 H 0.199(3) 0.632(2) 0.3374(19) 0.026(7) Uiso 1 1 d . . . . .
H3 H 0.067(3) 0.621(2) -0.0156(19) 0.027(7) Uiso 1 1 d . . . . .
H2 H 0.013(3) 0.746(2) 0.178(2) 0.030(7) Uiso 1 1 d . . . . .
H4 H 0.275(3) 0.428(2) 0.020(2) 0.033(7) Uiso 1 1 d . . . . .
H5 H 0.364(3) 0.429(2) 0.2466(18) 0.023(7) Uiso 1 1 d . . . . .
H1 H 0.037(4) 0.486(3) 0.181(2) 0.048(9) Uiso 1 1 d . . . . .

loop_
_atom_site_aniso_label
_atom_site_aniso_U_11
_atom_site_aniso_U_22
_atom_site_aniso_U_33
_atom_site_aniso_U_23
_atom_site_aniso_U_13
_atom_site_aniso_U_12
O1 0.0103(7) 0.0220(8) 0.0131(7) -0.0045(6) 0.0006(6) 0.0005(6)
B10 0.0136(10) 0.0158(12) 0.0136(10) -0.0015(9) 0.0004(9) 0.0007(10)
O2 0.0195(8) 0.0283(9) 0.0243(8) -0.0057(7) -0.0071(7) -0.0031(7)
B11 0.0211(12) 0.0175(13) 0.0267(13) 0.0009(11) -0.0021(11) 0.0040(10)
C7 0.0234(12) 0.0215(12) 0.0231(11) 0.0073(9) -0.0034(9) 0.0004(10)
B9 0.0232(13) 0.0262(14) 0.0132(11) -0.0044(10) 0.0004(10) 0.0033(11)
C8 0.0242(11) 0.0309(13) 0.0140(10) 0.0032(10) 0.0006(9) -0.0021(10)
B6 0.0128(11) 0.0251(13) 0.0151(10) -0.0017(10) 0.0002(9) -0.0008(10)
B3 0.0231(12) 0.0313(14) 0.0173(11) 0.0021(11) -0.0062(10) -0.0038(12)
B2 0.0162(13) 0.0338(16) 0.0227(13) 0.0022(12) -0.0031(10) 0.0029(11)
B4 0.0316(15) 0.0238(13) 0.0166(11) -0.0042(10) -0.0076(11) -0.0022(12)
B5 0.0256(13) 0.0165(12) 0.0145(11) -0.0011(10) -0.0052(10) -0.0029(10)
B1 0.0212(13) 0.0316(15) 0.0202(13) 0.0037(11) -0.0052(11) -0.0109(12)
C12 0.0104(9) 0.0337(13) 0.0224(10) -0.0030(10) 0.0034(8) 0.0008(10)
C13 0.0171(12) 0.0306(13) 0.0281(12) -0.0061(10) -0.0045(9) 0.0038(10)
C14 0.0244(12) 0.0353(14) 0.0153(10) -0.0030(10) -0.0007(9) -0.0064(10)
C15 0.0188(11) 0.0267(13) 0.0170(10) -0.0101(9) 0.0013(9) 0.0000(10)

loop_
_atom_type_symbol
_atom_type_description
_atom_type_scat_dispersion_real
_atom_type_scat_dispersion_imag
_atom_type_scat_source
C C 0.0033 0.0016 'International Tables Vol C Tables 4.2.6.8 and 6.1.1.4'
H H 0.0000 0.0000 'International Tables Vol C Tables 4.2.6.8 and 6.1.1.4'
B B 0.0013 0.0007 'International Tables Vol C Tables 4.2.6.8 and 6.1.1.4'
O O 0.0106 0.0060 'International Tables Vol C Tables 4.2.6.8 and 6.1.1.4'

loop_
_citation_id
_citation_doi
_citation_year
1 10.3390/molecules25040814 2020

loop_
_geom_angle_atom_site_label_1
_geom_angle_atom_site_label_2
_geom_angle_atom_site_label_3
_geom_angle
_geom_angle_site_symmetry_1
_geom_angle_site_symmetry_3
_geom_angle_publ_flag
C12 O1 C15 110.86(15) . . ?
C12 O1 B10 115.64(15) . . ?
C15 O1 B10 118.60(15) . . ?
O1 B10 B6 116.41(16) . . ?
O1 B10 B5 115.16(17) . . ?
B6 B10 B5 61.48(15) . . ?
O1 B10 B9 124.11(18) . . ?
B6 B10 B9 107.75(17) . . ?
B5 B10 B9 59.72(14) . . ?
O1 B10 B11 125.94(18) . . ?
B6 B10 B11 59.40(14) . . ?
B5 B10 B11 107.75(17) . . ?
B9 B10 B11 105.10(17) . . ?
O1 B10 H10 107.8(14) . . ?
B6 B10 H10 109.5(14) . . ?
B5 B10 H10 135.3(14) . . ?
B9 B10 H10 86.6(14) . . ?
B11 B10 H10 50.3(14) . . ?
C13 O2 C14 109.45(16) . . ?
C7 B11 B6 102.82(18) . . ?
C7 B11 B2 59.23(15) . . ?
B6 B11 B2 58.48(14) . . ?
C7 B11 B10 102.82(18) . . ?
B6 B11 B10 57.99(13) . . ?
B2 B11 B10 105.18(18) . . ?
C7 B11 H10 92.1(11) . . ?
B6 B11 H10 96.6(12) . . ?
B2 B11 H10 130.9(11) . . ?
B10 B11 H10 38.7(11) . . ?
C7 B11 H11 123.7(13) . . ?
B6 B11 H11 122.4(14) . . ?
B2 B11 H11 116.9(15) . . ?
B10 B11 H11 128.2(14) . . ?
H10 B11 H11 112.1(18) . . ?
C8 C7 B11 112.28(19) . . ?
C8 C7 B2 111.83(19) . . ?
B11 C7 B2 65.89(16) . . ?
C8 C7 B3 63.66(15) . . ?
B11 C7 B3 118.56(18) . . ?
B2 C7 B3 61.87(16) . . ?
C8 C7 H7 118.0(16) . . ?
B11 C7 H7 120.7(16) . . ?
B2 C7 H7 117.4(16) . . ?
B3 C7 H7 110.8(16) . . ?
C8 B9 B5 104.07(19) . . ?
C8 B9 B4 60.93(16) . . ?
B5 B9 B4 58.96(15) . . ?
C8 B9 B10 103.09(18) . . ?
B5 B9 B10 59.94(14) . . ?
B4 B9 B10 107.95(18) . . ?
C8 B9 H9 121.5(13) . . ?
B5 B9 H9 125.2(13) . . ?
B4 B9 H9 118.0(13) . . ?
B10 B9 H9 126.8(13) . . ?
C7 C8 B9 116.47(18) . . ?
C7 C8 B4 112.66(18) . . ?
B9 C8 B4 64.63(16) . . ?
C7 C8 B3 62.86(16) . . ?
B9 C8 B3 117.50(19) . . ?
B4 C8 B3 61.33(16) . . ?
C7 C8 H8 114.5(16) . . ?
B9 C8 H8 120.7(16) . . ?
B4 C8 H8 118.6(16) . . ?
B3 C8 H8 111.3(16) . . ?
B2 B6 B10 110.94(17) . . ?
B2 B6 B1 59.05(16) . . ?
B10 B6 B1 108.59(17) . . ?
B2 B6 B11 61.12(15) . . ?
B10 B6 B11 62.61(14) . . ?
B1 B6 B11 108.57(17) . . ?
B2 B6 B5 106.93(17) . . ?
B10 B6 B5 59.26(13) . . ?
B1 B6 B5 59.52(15) . . ?
B11 B6 B5 108.53(16) . . ?
B2 B6 H6 120.2(14) . . ?
B10 B6 H6 120.9(14) . . ?
B1 B6 H6 121.7(14) . . ?
B11 B6 H6 120.0(15) . . ?
B5 B6 H6 123.7(14) . . ?
C7 B3 C8 53.48(14) . . ?
C7 B3 B2 58.68(15) . . ?
C8 B3 B2 101.27(18) . . ?
C7 B3 B4 103.25(18) . . ?
C8 B3 B4 59.19(15) . . ?
B2 B3 B4 108.12(18) . . ?
C7 B3 B1 103.08(17) . . ?
C8 B3 B1 102.56(18) . . ?
B2 B3 B1 59.47(16) . . ?
B4 B3 B1 60.28(17) . . ?
C7 B3 H3 121.8(15) . . ?
C8 B3 H3 123.3(13) . . ?
B2 B3 H3 123.5(14) . . ?
B4 B3 H3 123.3(15) . . ?
B1 B3 H3 128.6(14) . . ?
C7 B2 B1 104.6(2) . . ?
C7 B2 B3 59.45(15) . . ?
B1 B2 B3 60.68(16) . . ?
C7 B2 B6 101.02(18) . . ?
B1 B2 B6 61.35(16) . . ?
B3 B2 B6 108.6(2) . . ?
C7 B2 B11 54.89(14) . . ?
B1 B2 B11 109.83(19) . . ?
B3 B2 B11 107.13(19) . . ?
B6 B2 B11 60.40(14) . . ?
C7 B2 H2 123.0(15) . . ?
B1 B2 H2 126.3(15) . . ?
B3 B2 H2 123.0(15) . . ?
B6 B2 H2 123.6(15) . . ?
B11 B2 H2 117.0(15) . . ?
C8 B4 B5 100.05(18) . . ?
C8 B4 B3 59.48(15) . . ?
B5 B4 B3 108.73(19) . . ?
C8 B4 B1 102.71(19) . . ?
B5 B4 B1 61.03(15) . . ?
B3 B4 B1 60.19(16) . . ?
C8 B4 B9 54.45(14) . . ?
B5 B4 B9 60.05(14) . . ?
B3 B4 B9 107.1(2) . . ?
B1 B4 B9 108.46(18) . . ?
C8 B4 H4 121.9(14) . . ?
B5 B4 H4 127.7(14) . . ?
B3 B4 H4 118.6(14) . . ?
B1 B4 H4 127.1(15) . . ?
B9 B4 H4 119.8(15) . . ?
B4 B5 B9 60.99(15) . . ?
B4 B5 B10 109.91(18) . . ?
B9 B5 B10 60.34(14) . . ?
B4 B5 B1 60.28(15) . . ?
B9 B5 B1 108.61(18) . . ?
B10 B5 B1 108.80(18) . . ?
B4 B5 B6 107.56(18) . . ?
B9 B5 B6 106.52(17) . . ?
B10 B5 B6 59.27(13) . . ?
B1 B5 B6 59.77(14) . . ?
B4 B5 H5 126.5(13) . . ?
B9 B5 H5 123.7(14) . . ?
B10 B5 H5 116.4(13) . . ?
B1 B5 H5 122.5(14) . . ?
B6 B5 H5 118.2(13) . . ?
B2 B1 B3 59.84(16) . . ?
B2 B1 B4 107.8(2) . . ?
B3 B1 B4 59.53(16) . . ?
B2 B1 B5 108.30(19) . . ?
B3 B1 B5 106.35(18) . . ?
B4 B1 B5 58.69(15) . . ?
B2 B1 B6 59.59(15) . . ?
B3 B1 B6 106.57(19) . . ?
B4 B1 B6 107.05(19) . . ?
B5 B1 B6 60.71(14) . . ?
B2 B1 H1 121.5(17) . . ?
B3 B1 H1 121.5(16) . . ?
B4 B1 H1 121.5(16) . . ?
B5 B1 H1 122.8(16) . . ?
B6 B1 H1 123.6(16) . . ?
O1 C12 C13 108.11(18) . . ?
O1 C12 H12A 110.1 . . ?
C13 C12 H12A 110.1 . . ?
O1 C12 H12B 110.1 . . ?
C13 C12 H12B 110.1 . . ?
H12A C12 H12B 108.4 . . ?
O2 C13 C12 111.00(19) . . ?
O2 C13 H13A 109.4 . . ?
C12 C13 H13A 109.4 . . ?
O2 C13 H13B 109.4 . . ?
C12 C13 H13B 109.4 . . ?
H13A C13 H13B 108.0 . . ?
O2 C14 C15 111.52(18) . . ?
O2 C14 H14A 109.3 . . ?
C15 C14 H14A 109.3 . . ?
O2 C14 H14B 109.3 . . ?
C15 C14 H14B 109.3 . . ?
H14A C14 H14B 108.0 . . ?
O1 C15 C14 107.86(18) . . ?
O1 C15 H15A 110.1 . . ?
C14 C15 H15A 110.1 . . ?
O1 C15 H15B 110.1 . . ?
C14 C15 H15B 110.1 . . ?
H15A C15 H15B 108.4 . . ?

loop_
_geom_bond_atom_site_label_1
_geom_bond_atom_site_label_2
_geom_bond_distance
_geom_bond_site_symmetry_2
_geom_bond_publ_flag
O1 C12 1.484(2) . ?
O1 C15 1.490(2) . ?
O1 B10 1.518(3) . ?
B10 B6 1.771(3) . ?
B10 B5 1.771(3) . ?
B10 B9 1.778(3) . ?
B10 B11 1.855(4) . ?
B10 H10 1.16(3) . ?
O2 C13 1.419(3) . ?
O2 C14 1.420(3) . ?
B11 C7 1.623(4) . ?
B11 B6 1.798(4) . ?
B11 B2 1.811(4) . ?
B11 H10 1.43(3) . ?
B11 H11 1.06(3) . ?
C7 C8 1.552(3) . ?
C7 B2 1.705(4) . ?
C7 B3 1.718(4) . ?
C7 H7 0.93(3) . ?
B9 C8 1.606(3) . ?
B9 B5 1.767(4) . ?
B9 B4 1.784(4) . ?
B9 H9 1.19(3) . ?
C8 B4 1.725(4) . ?
C8 B3 1.731(3) . ?
C8 H8 0.98(3) . ?
B6 B2 1.763(4) . ?
B6 B1 1.794(4) . ?
B6 B5 1.811(4) . ?
B6 H6 1.11(2) . ?
B3 B2 1.760(4) . ?
B3 B4 1.763(4) . ?
B3 B1 1.774(4) . ?
B3 H3 1.06(3) . ?
B2 B1 1.753(4) . ?
B2 H2 1.08(3) . ?
B4 B5 1.747(4) . ?
B4 B1 1.776(4) . ?
B4 H4 1.06(3) . ?
B5 B1 1.789(4) . ?
B5 H5 1.11(2) . ?
B1 H1 1.09(3) . ?
C12 C13 1.507(3) . ?
C12 H12A 0.9900 . ?
C12 H12B 0.9900 . ?
C13 H13A 0.9900 . ?
C13 H13B 0.9900 . ?
C14 C15 1.501(3) . ?
C14 H14A 0.9900 . ?
C14 H14B 0.9900 . ?
C15 H15A 0.9900 . ?
C15 H15B 0.9900 . ?
